data_1512908
loop_
_publ_author_name
'Timothy J. Boyle'
'Leigh Anna M. Ottley'
'Mark A. Rodriguez'

_publ_section_title
;
 Structurally characterized carboxylic acid modified zirconium alkoxides
 for the production of zirconium oxide thin films
;
_journal_issue 13
_journal_name_full Polyhedron
_journal_page_first 1727
_journal_page_last 1738
_journal_paper_doi 10.1016/j.poly.2005.05.005
_journal_volume 24
_journal_year 2005
_chemical_formula_sum 'C32 H74 O11 Zr2'
_chemical_formula_weight 817.35
_chemical_name_common '(5) Zr2(OBc)(OPri)7(HOPri)*(HOPri)'
_chemical_name_systematic
; 
 ? 
;
_space_group_IT_number 2
_symmetry_cell_setting triclinic
_symmetry_space_group_name_Hall '-P 1'
_symmetry_space_group_name_H-M 'P -1'
_atom_sites_solution_hydrogens geom
_atom_sites_solution_primary direct
_atom_sites_solution_secondary difmap
_audit_creation_method SHELXL-97
_cell_angle_alpha 76.786(4)
_cell_angle_beta 86.427(4)
_cell_angle_gamma 61.086(3)
_cell_formula_units_Z 2
_cell_length_a 12.737(3)
_cell_length_b 12.943(3)
_cell_length_c 15.756(4)
_cell_measurement_temperature 168(2)
_cell_volume 2209.9(9)
_computing_cell_refinement 'Bruker SMART'
_computing_data_collection 'Bruker SMART'
_computing_data_reduction 'Bruker SHELXTL'
_computing_molecular_graphics 'Bruker SHELXTL'
_computing_publication_material 'Bruker SHELXTL'
_computing_structure_refinement 'SHELXL-97 (Sheldrick, 1997)'
_computing_structure_solution 'SHELXS-97 (Sheldrick, 1990)'
_diffrn_ambient_temperature 168(2)
_diffrn_measured_fraction_theta_full 0.996
_diffrn_measured_fraction_theta_max 0.996
_diffrn_measurement_device_type 'CCD area detector'
_diffrn_measurement_method 'phi and omega scans'
_diffrn_radiation_monochromator graphite
_diffrn_radiation_source 'fine-focus sealed tube'
_diffrn_radiation_type MoK\a
_diffrn_radiation_wavelength 0.71073
_diffrn_reflns_av_R_equivalents 0.0170
_diffrn_reflns_av_sigmaI/netI 0.0235
_diffrn_reflns_limit_h_max 14
_diffrn_reflns_limit_h_min -14
_diffrn_reflns_limit_k_max 14
_diffrn_reflns_limit_k_min -14
_diffrn_reflns_limit_l_max 17
_diffrn_reflns_limit_l_min -17
_diffrn_reflns_number 13745
_diffrn_reflns_theta_full 23.28
_diffrn_reflns_theta_max 23.28
_diffrn_reflns_theta_min 1.83
_exptl_absorpt_coefficient_mu 0.517
_exptl_absorpt_correction_type none
_exptl_crystal_colour colorless
_exptl_crystal_density_diffrn 1.228
_exptl_crystal_density_method 'not measured'
_exptl_crystal_description rhombohedral
_exptl_crystal_F_000 868
_exptl_crystal_size_max 0.52
_exptl_crystal_size_mid 0.20
_exptl_crystal_size_min 0.15
_refine_diff_density_max 0.999
_refine_diff_density_min -0.752
_refine_diff_density_rms 0.109
_refine_ls_extinction_method none
_refine_ls_goodness_of_fit_ref 1.034
_refine_ls_hydrogen_treatment mixed
_refine_ls_matrix_type full
_refine_ls_number_parameters 287
_refine_ls_number_reflns 6360
_refine_ls_number_restraints 22
_refine_ls_restrained_S_all 1.037
_refine_ls_R_factor_all 0.0716
_refine_ls_R_factor_gt 0.0635
_refine_ls_shift/su_max 0.006
_refine_ls_shift/su_mean 0.000
_refine_ls_structure_factor_coef Fsqd
_refine_ls_weighting_details 'calc w=1/[\s^2^(Fo^2^)+(0.0992P)^2^+8.6237P] where P=(Fo^2^+2Fc^2^)/3'
_refine_ls_weighting_scheme calc
_refine_ls_wR_factor_gt 0.1686
_refine_ls_wR_factor_ref 0.1774
_reflns_number_gt 5529
_reflns_number_total 6360
_reflns_threshold_expression >2sigma(I)
_cod_data_source_file 2005-1727.cif
_cod_data_source_block lo01s
_cod_depositor_comments
;
The following automatic conversions were performed:

'_symmetry_cell_setting' value 'Triclinic' changed to 'triclinic'
according to the built-in table from CIF Core dictionary named
'cif_core.dic' version 2.4.1 from 2010-06-29.

Automatic conversion script
Id: cif_fix_values 1891 2012-01-12 08:04:46Z andrius 


  The following markup was performed in this entry:

  a) disordered atoms were assigned to two different disorder
  assempblies and distributed into two disorder groups;

  b) _atom_site_attached_hydrogens were added to atoms missing
  explicit hydrogens, in the places where the presence of a hydrogen
  was evident from the chemistry.

  After these updates, the computed, declared and published chmical
  formulae all are the same.

  Saulius Gra\<zulis
  2013-12-06
;
_cod_original_cell_volume 2210.0(10)
_cod_original_sg_symbol_H-M P-1
_cod_database_code 1512908

loop_
_symmetry_equiv_pos_as_xyz
'x, y, z'
'-x, -y, -z'

loop_
_atom_site_disorder_assembly
_atom_site_disorder_group
_atom_site_attached_hydrogens
_atom_site_label
_atom_site_type_symbol
_atom_site_fract_x
_atom_site_fract_y
_atom_site_fract_z
_atom_site_U_iso_or_equiv
_atom_site_adp_type
_atom_site_occupancy
_atom_site_symmetry_multiplicity
_atom_site_calc_flag
_atom_site_refinement_flags
. . 0 Zr1 Zr 0.25594(4) 0.70685(4) 0.23654(3) 0.0350(2) Uani 1 1 d .
. . 0 Zr2 Zr 0.31582(4) 0.93662(5) 0.25837(3) 0.0351(2) Uani 1 1 d .
. . 0 O1 O 0.4253(3) 0.5702(3) 0.2254(2) 0.0386(9) Uani 1 1 d .
. . 0 O2 O 0.1798(3) 0.7000(4) 0.1360(3) 0.0457(10) Uani 1 1 d .
. . 0 O3 O 0.2087(4) 0.6127(4) 0.3296(3) 0.0517(11) Uani 1 1 d .
. . 0 O4 O 0.0809(3) 0.8713(3) 0.2510(3) 0.0405(9) Uani 1 1 d .
. . 0 O5 O 0.3275(3) 0.7671(3) 0.3277(2) 0.0362(8) Uani 1 1 d .
. . 0 O6 O 0.3002(3) 0.8458(3) 0.1638(2) 0.0329(8) Uani 1 1 d .
. . 0 O7 O 0.5107(3) 0.8392(4) 0.2453(3) 0.0466(10) Uani 1 1 d D
. . 0 H7 H 0.540(5) 0.768(3) 0.238(4) 0.050(19) Uiso 1 1 d D
. . 0 O8 O 0.2989(3) 1.0756(3) 0.1695(3) 0.0454(10) Uani 1 1 d .
. . 0 O9 O 0.3319(4) 0.9874(4) 0.3612(3) 0.0513(11) Uani 1 1 d .
. . 0 O10 O 0.1242(3) 1.0133(3) 0.2660(3) 0.0399(9) Uani 1 1 d .
. . 0 O11 O 0.6046(4) 0.6206(4) 0.2234(5) 0.0793(17) Uani 1 1 d D
. . 0 H11 H 0.5514 0.6012 0.2191 0.119 Uiso 1 1 calc RD
. . 0 C1 C 0.4453(5) 0.4571(5) 0.2112(4) 0.0413(13) Uiso 1 1 d .
. . 0 H1 H 0.3652 0.4619 0.2053 0.050 Uiso 1 1 calc R
. . 0 C2 C 0.5061(6) 0.4370(6) 0.1262(4) 0.0592(17) Uiso 1 1 d .
. . 0 H2A H 0.4537 0.5017 0.0777 0.089 Uiso 1 1 calc R
. . 0 H2B H 0.5215 0.3585 0.1173 0.089 Uiso 1 1 calc R
. . 0 H2C H 0.5823 0.4379 0.1287 0.089 Uiso 1 1 calc R
. . 0 C3 C 0.5146(6) 0.3561(6) 0.2880(5) 0.0599(17) Uiso 1 1 d .
. . 0 H3A H 0.5940 0.3488 0.2948 0.090 Uiso 1 1 calc R
. . 0 H3B H 0.5239 0.2799 0.2785 0.090 Uiso 1 1 calc R
. . 0 H3C H 0.4712 0.3735 0.3409 0.090 Uiso 1 1 calc R
. . 0 C4 C 0.1001(6) 0.7047(6) 0.0753(5) 0.0567(17) Uiso 1 1 d .
. . 0 H4 H 0.0678 0.7851 0.0329 0.068 Uiso 1 1 calc R
. . 0 C5 C -0.0028(9) 0.6977(9) 0.1202(7) 0.095(3) Uiso 1 1 d .
. . 0 H5A H 0.0264 0.6201 0.1628 0.142 Uiso 1 1 calc R
. . 0 H5B H -0.0592 0.7042 0.0771 0.142 Uiso 1 1 calc R
. . 0 H5C H -0.0436 0.7643 0.1502 0.142 Uiso 1 1 calc R
. . 0 C6 C 0.1661(9) 0.6081(9) 0.0249(6) 0.091(3) Uiso 1 1 d .
. . 0 H6A H 0.2330 0.6172 -0.0031 0.136 Uiso 1 1 calc R
. . 0 H6B H 0.1111 0.6159 -0.0199 0.136 Uiso 1 1 calc R
. . 0 H6C H 0.1973 0.5281 0.0648 0.136 Uiso 1 1 calc R
. . 1 C7 C 0.1559(10) 0.5640(9) 0.3939(8) 0.108(3) Uiso 1 1 d D
A 1 3 C8 C 0.169(2) 0.4542(19) 0.3710(16) 0.115(7) Uiso 0.50 1 d PD
A 2 3 C8' C 0.2153(19) 0.4371(15) 0.4344(14) 0.098(6) Uiso 0.50 1 d PD
A 1 3 C9 C 0.0437(14) 0.6475(15) 0.4242(12) 0.080(5) Uiso 0.50 1 d PD
A 2 3 C9' C 0.0218(12) 0.6342(16) 0.3797(12) 0.079(5) Uiso 0.50 1 d PD
. . 0 C10 C 0.0504(5) 0.9749(5) 0.2613(3) 0.0355(12) Uiso 1 1 d .
. . 0 C11 C -0.0817(5) 1.0613(5) 0.2689(4) 0.0441(14) Uiso 1 1 d D
B 1 3 C12 C -0.0960(18) 1.1241(18) 0.3427(11) 0.092(5) Uiso 0.50 1 d PD
B 2 3 C12' C -0.1048(17) 1.1841(13) 0.2811(13) 0.084(5) Uiso 0.50 1 d PD
B 1 3 C13 C -0.1210(16) 1.1644(14) 0.1839(10) 0.081(5) Uiso 0.50 1 d PD
B 2 3 C13' C -0.1181(15) 1.0040(14) 0.3565(9) 0.071(4) Uiso 0.50 1 d PD
B 1 3 C14 C -0.1600(16) 1.0051(17) 0.2587(13) 0.090(5) Uiso 0.50 1 d PD
B 2 3 C14' C -0.1566(14) 1.0629(15) 0.1968(10) 0.075(4) Uiso 0.50 1 d PD
. . 0 C15 C 0.3547(6) 0.7044(7) 0.4181(5) 0.0589(17) Uiso 1 1 d .
. . 0 H15 H 0.3593 0.6239 0.4231 0.071 Uiso 1 1 calc R
. . 0 C16 C 0.2519(7) 0.7746(8) 0.4723(5) 0.074(2) Uiso 1 1 d .
. . 0 H16A H 0.2439 0.8550 0.4675 0.111 Uiso 1 1 calc R
. . 0 H16B H 0.2690 0.7304 0.5336 0.111 Uiso 1 1 calc R
. . 0 H16C H 0.1769 0.7836 0.4506 0.111 Uiso 1 1 calc R
. . 0 C17 C 0.4723(8) 0.6819(8) 0.4487(6) 0.085(2) Uiso 1 1 d .
. . 0 H17A H 0.5324 0.6466 0.4071 0.127 Uiso 1 1 calc R
. . 0 H17B H 0.4958 0.6256 0.5061 0.127 Uiso 1 1 calc R
. . 0 H17C H 0.4669 0.7585 0.4532 0.127 Uiso 1 1 calc R
. . 0 C18 C 0.2968(5) 0.8924(5) 0.0715(4) 0.0457(14) Uiso 1 1 d .
. . 0 H18 H 0.3378 0.9428 0.0634 0.055 Uiso 1 1 calc R
. . 0 C19 C 0.1676(6) 0.9769(6) 0.0368(4) 0.0497(15) Uiso 1 1 d .
. . 0 H19A H 0.1214 0.9333 0.0501 0.075 Uiso 1 1 calc R
. . 0 H19B H 0.1654 1.0059 -0.0265 0.075 Uiso 1 1 calc R
. . 0 H19C H 0.1325 1.0461 0.0646 0.075 Uiso 1 1 calc R
. . 0 C20 C 0.3641(6) 0.7956(6) 0.0234(5) 0.0594(17) Uiso 1 1 d .
. . 0 H20A H 0.4460 0.7436 0.0496 0.089 Uiso 1 1 calc R
. . 0 H20B H 0.3670 0.8322 -0.0379 0.089 Uiso 1 1 calc R
. . 0 H20C H 0.3237 0.7468 0.0266 0.089 Uiso 1 1 calc R
. . 0 C21 C 0.5867(7) 0.8955(7) 0.2408(5) 0.0604(18) Uiso 1 1 d .
. . 0 H21 H 0.5350 0.9811 0.2464 0.072 Uiso 1 1 calc R
. . 0 C22 C 0.6759(9) 0.8302(9) 0.3162(6) 0.096(3) Uiso 1 1 d .
. . 0 H22A H 0.6338 0.8338 0.3706 0.144 Uiso 1 1 calc R
. . 0 H22B H 0.7265 0.8682 0.3150 0.144 Uiso 1 1 calc R
. . 0 H22C H 0.7262 0.7454 0.3129 0.144 Uiso 1 1 calc R
. . 0 C23 C 0.6396(9) 0.8982(9) 0.1521(6) 0.088(3) Uiso 1 1 d .
. . 0 H23A H 0.6947 0.8151 0.1467 0.132 Uiso 1 1 calc R
. . 0 H23B H 0.6835 0.9440 0.1458 0.132 Uiso 1 1 calc R
. . 0 H23C H 0.5748 0.9371 0.1064 0.132 Uiso 1 1 calc R
. . 0 C24 C 0.2627(7) 1.1875(7) 0.1088(5) 0.0634(18) Uiso 1 1 d .
. . 0 H24 H 0.2532 1.1768 0.0494 0.076 Uiso 1 1 calc R
. . 0 C25 C 0.3551(10) 1.2261(10) 0.1073(8) 0.112(3) Uiso 1 1 d .
. . 0 H25A H 0.3625 1.2409 0.1644 0.168 Uiso 1 1 calc R
. . 0 H25B H 0.3315 1.3008 0.0622 0.168 Uiso 1 1 calc R
. . 0 H25C H 0.4325 1.1623 0.0943 0.168 Uiso 1 1 calc R
. . 0 C26 C 0.1451(8) 1.2817(8) 0.1312(6) 0.088(3) Uiso 1 1 d .
. . 0 H26A H 0.0849 1.2551 0.1318 0.131 Uiso 1 1 calc R
. . 0 H26B H 0.1196 1.3580 0.0875 0.131 Uiso 1 1 calc R
. . 0 H26C H 0.1535 1.2941 0.1889 0.131 Uiso 1 1 calc R
. . 0 C27 C 0.3211(7) 1.0491(7) 0.4260(5) 0.0634(18) Uiso 1 1 d .
. . 0 H27 H 0.3527 0.9890 0.4832 0.076 Uiso 1 1 calc R
. . 0 C28 C 0.3961(8) 1.1136(8) 0.4045(6) 0.081(2) Uiso 1 1 d .
. . 0 H28A H 0.4796 1.0544 0.3985 0.122 Uiso 1 1 calc R
. . 0 H28B H 0.3927 1.1530 0.4515 0.122 Uiso 1 1 calc R
. . 0 H28C H 0.3641 1.1747 0.3496 0.122 Uiso 1 1 calc R
. . 0 C29 C 0.1896(8) 1.1371(8) 0.4327(6) 0.083(2) Uiso 1 1 d .
. . 0 H29A H 0.1602 1.2019 0.3795 0.125 Uiso 1 1 calc R
. . 0 H29B H 0.1806 1.1722 0.4834 0.125 Uiso 1 1 calc R
. . 0 H29C H 0.1429 1.0940 0.4396 0.125 Uiso 1 1 calc R
. . 0 C30 C 0.7191(7) 0.5169(7) 0.2317(5) 0.0622(18) Uiso 1 1 d .
. . 0 H30 H 0.7116 0.4496 0.2166 0.075 Uiso 1 1 calc R
. . 0 C31 C 0.8027(11) 0.5432(11) 0.1735(8) 0.121(4) Uiso 1 1 d .
. . 0 H31A H 0.7703 0.5708 0.1130 0.182 Uiso 1 1 calc R
. . 0 H31B H 0.8808 0.4697 0.1792 0.182 Uiso 1 1 calc R
. . 0 H31C H 0.8127 0.6068 0.1899 0.182 Uiso 1 1 calc R
. . 0 C32 C 0.7657(14) 0.4803(13) 0.3233(9) 0.150(5) Uiso 1 1 d .
. . 0 H32A H 0.7743 0.5456 0.3377 0.225 Uiso 1 1 calc R
. . 0 H32B H 0.8441 0.4068 0.3309 0.225 Uiso 1 1 calc R
. . 0 H32C H 0.7095 0.4641 0.3620 0.225 Uiso 1 1 calc R

loop_
_atom_site_aniso_label
_atom_site_aniso_U_11
_atom_site_aniso_U_22
_atom_site_aniso_U_33
_atom_site_aniso_U_23
_atom_site_aniso_U_13
_atom_site_aniso_U_12
Zr1 0.0316(3) 0.0318(3) 0.0419(3) -0.0112(2) 0.0095(2) -0.0152(2)
Zr2 0.0285(3) 0.0380(3) 0.0413(3) -0.0145(2) 0.0060(2) -0.0161(3)
O1 0.034(2) 0.032(2) 0.048(2) -0.0145(17) 0.0094(17) -0.0129(17)
O2 0.036(2) 0.044(2) 0.061(3) -0.018(2) 0.0011(18) -0.0192(19)
O3 0.049(2) 0.042(2) 0.061(3) -0.004(2) 0.025(2) -0.026(2)
O4 0.031(2) 0.037(2) 0.054(2) -0.0139(18) 0.0117(17) -0.0165(17)
O5 0.038(2) 0.039(2) 0.0249(18) -0.0077(15) 0.0036(15) -0.0136(17)
O6 0.0325(19) 0.0363(19) 0.0285(18) -0.0089(15) 0.0071(15) -0.0154(16)
O7 0.030(2) 0.047(3) 0.068(3) -0.019(2) 0.0087(19) -0.021(2)
O8 0.040(2) 0.036(2) 0.062(3) -0.0099(19) 0.0078(19) -0.0201(18)
O9 0.050(3) 0.057(3) 0.054(3) -0.029(2) 0.004(2) -0.025(2)
O10 0.030(2) 0.038(2) 0.051(2) -0.0176(18) 0.0096(17) -0.0143(17)
O11 0.026(2) 0.053(3) 0.160(6) -0.042(3) 0.019(3) -0.013(2)

loop_
_atom_type_symbol
_atom_type_description
_atom_type_scat_dispersion_real
_atom_type_scat_dispersion_imag
_atom_type_scat_source
C C 0.0033 0.0016 'International Tables Vol C Tables 4.2.6.8 and 6.1.1.4'
H H 0.0000 0.0000 'International Tables Vol C Tables 4.2.6.8 and 6.1.1.4'
O O 0.0106 0.0060 'International Tables Vol C Tables 4.2.6.8 and 6.1.1.4'
Zr Zr -2.9673 0.5597 'International Tables Vol C Tables 4.2.6.8 and 6.1.1.4'

loop_
_geom_angle_atom_site_label_1
_geom_angle_atom_site_label_2
_geom_angle_atom_site_label_3
_geom_angle
O3 Zr1 O2 99.87(19)
O3 Zr1 O1 97.12(16)
O2 Zr1 O1 96.87(16)
O3 Zr1 O6 161.60(16)
O2 Zr1 O6 94.99(15)
O1 Zr1 O6 91.79(14)
O3 Zr1 O5 93.58(17)
O2 Zr1 O5 163.54(15)
O1 Zr1 O5 90.78(14)
O6 Zr1 O5 70.14(13)
O3 Zr1 O4 87.22(16)
O2 Zr1 O4 88.16(15)
O1 Zr1 O4 172.67(14)
O6 Zr1 O4 82.43(13)
O5 Zr1 O4 83.03(14)
O3 Zr1 Zr2 125.38(14)
O2 Zr1 Zr2 127.57(12)
O1 Zr1 Zr2 101.64(11)
O6 Zr1 Zr2 36.50(9)
O5 Zr1 Zr2 36.12(9)
O4 Zr1 Zr2 71.04(10)
O8 Zr2 O9 99.24(18)
O8 Zr2 O10 91.92(15)
O9 Zr2 O10 92.61(16)
O8 Zr2 O5 164.79(16)
O9 Zr2 O5 95.95(17)
O10 Zr2 O5 86.61(14)
O8 Zr2 O6 93.22(15)
O9 Zr2 O6 167.53(17)
O10 Zr2 O6 86.48(13)
O5 Zr2 O6 71.59(13)
O8 Zr2 O7 91.63(16)
O9 Zr2 O7 93.23(17)
O10 Zr2 O7 172.60(15)
O5 Zr2 O7 88.27(15)
O6 Zr2 O7 86.84(15)
O8 Zr2 Zr1 128.04(12)
O9 Zr2 Zr1 130.90(14)
O10 Zr2 Zr1 75.39(10)
O5 Zr2 Zr1 37.13(9)
O6 Zr2 Zr1 37.01(9)
O7 Zr2 Zr1 97.33(11)
C1 O1 Zr1 121.9(3)
C4 O2 Zr1 166.2(4)
C7 O3 Zr1 170.0(5)
C10 O4 Zr1 135.9(3)
C15 O5 Zr2 132.2(4)
C15 O5 Zr1 120.3(4)
Zr2 O5 Zr1 106.75(14)
C18 O6 Zr2 121.8(3)
C18 O6 Zr1 130.6(3)
Zr2 O6 Zr1 106.50(14)
C21 O7 Zr2 123.1(4)
C24 O8 Zr2 168.8(4)
C27 O9 Zr2 166.9(4)
C10 O10 Zr2 134.1(3)
O1 C1 C3 110.5(5)
O1 C1 C2 109.7(5)
C3 C1 C2 112.9(5)
O2 C4 C5 110.1(6)
O2 C4 C6 110.2(6)
C5 C4 C6 113.3(7)
O3 C7 C8' 121.2(12)
O3 C7 C9 117.3(11)
C8' C7 C9 121.3(14)
O3 C7 C8 106.4(13)
C8' C7 C8 45.0(11)
C9 C7 C8 120.6(15)
O3 C7 C9' 110.3(10)
C8' C7 C9' 120.8(14)
C9 C7 C9' 33.5(9)
C8 C7 C9' 95.6(14)
O4 C10 O10 123.6(5)
O4 C10 C11 119.2(5)
O10 C10 C11 117.2(5)
C14' C11 C12 140.0(11)
C14' C11 C10 109.8(8)
C12 C11 C10 110.0(9)
C14' C11 C14 42.3(9)
C12 C11 C14 121.7(12)
C10 C11 C14 111.5(9)
C14' C11 C12' 116.7(10)
C12 C11 C12' 41.0(9)
C10 C11 C12' 113.1(8)
C14 C11 C12' 135.3(11)
C14' C11 C13 60.5(9)
C12 C11 C13 104.8(11)
C10 C11 C13 105.8(8)
C14 C11 C13 101.2(11)
C12' C11 C13 64.5(10)
C14' C11 C13' 106.0(10)
C12 C11 C13' 65.7(10)
C10 C11 C13' 105.9(7)
C14 C11 C13' 64.8(10)
C12' C11 C13' 104.3(10)
C13 C11 C13' 148.2(10)
O5 C15 C17 111.2(6)
O5 C15 C16 109.5(6)
C17 C15 C16 113.3(7)
O6 C18 C20 112.7(5)
O6 C18 C19 109.7(5)
C20 C18 C19 113.6(5)
O7 C21 C22 108.4(6)
O7 C21 C23 108.7(6)
C22 C21 C23 115.1(7)
O8 C24 C25 110.4(7)
O8 C24 C26 110.2(6)
C25 C24 C26 110.4(8)
O9 C27 C29 109.4(6)
O9 C27 C28 109.1(6)
C29 C27 C28 111.9(7)
O11 C30 C31 110.8(7)
O11 C30 C32 108.1(8)
C31 C30 C32 109.4(9)

loop_
_geom_bond_atom_site_label_1
_geom_bond_atom_site_label_2
_geom_bond_distance
Zr1 O3 1.944(4)
Zr1 O2 1.948(4)
Zr1 O1 2.054(4)
Zr1 O6 2.196(4)
Zr1 O5 2.205(4)
Zr1 O4 2.264(4)
Zr1 Zr2 3.4982(10)
Zr2 O8 1.938(4)
Zr2 O9 1.938(4)
Zr2 O10 2.152(4)
Zr2 O5 2.153(4)
Zr2 O6 2.170(3)
Zr2 O7 2.196(4)
O1 C1 1.428(7)
O2 C4 1.409(8)
O3 C7 1.381(12)
O4 C10 1.250(6)
O5 C15 1.439(8)
O6 C18 1.435(7)
O7 C21 1.458(8)
O8 C24 1.414(8)
O9 C27 1.397(8)
O10 C10 1.270(6)
O11 C30 1.413(9)
C1 C3 1.499(9)
C1 C2 1.514(9)
C4 C5 1.481(11)
C4 C6 1.502(11)
C7 C8' 1.434(15)
C7 C9 1.448(14)
C7 C8 1.475(16)
C7 C9' 1.499(15)
C10 C11 1.521(8)
C11 C14' 1.518(12)
C11 C12 1.519(13)
C11 C14 1.524(13)
C11 C12' 1.527(13)
C11 C13 1.564(13)
C11 C13' 1.567(12)
C15 C17 1.471(11)
C15 C16 1.528(11)
C18 C20 1.482(9)
C18 C19 1.517(8)
C21 C22 1.482(12)
C21 C23 1.513(11)
C24 C25 1.482(13)
C24 C26 1.490(11)
C27 C29 1.517(11)
C27 C28 1.524(11)
C30 C31 1.476(13)
C30 C32 1.477(15)
